data_4305276
loop_
_publ_author_name
'Jacqueline M. Veauthier'
'Eric J. Schelter'
'Christin N. Carlson'
'Brian L. Scott'
'Ryan E. Da Re'
'J. D. Thompson'
'Jaqueline L. Kiplinger'
'David E. Morris'
'Kevin D. John'

_publ_section_title
;
Direct Comparison of the Magnetic and Electronic Properties of Samarocene
and Ytterbocene Terpyridine Complexes
;
_journal_name_full 'Inorganic Chemistry'
_journal_page_first 5841
_journal_page_last 5849
_journal_paper_doi 10.1021/ic8001465
_journal_volume 47
_journal_year 2008
_chemical_formula_sum 'C35 H41 F6 N3 P Sm'
_chemical_formula_weight 799.03
_chemical_name_systematic
; 

 ? 

;
_space_group_IT_number 14
_symmetry_cell_setting monoclinic
_symmetry_space_group_name_Hall '-P 2ybc'
_symmetry_space_group_name_H-M 'P 1 21/c 1'
_atom_sites_solution_hydrogens geom
_atom_sites_solution_primary direct
_atom_sites_solution_secondary difmap
_audit_creation_method SHELXL-97
_cell_angle_alpha 90.00
_cell_angle_beta 95.8670(10)
_cell_angle_gamma 90.00
_cell_formula_units_Z 4
_cell_length_a 11.3542(6)
_cell_length_b 15.1149(8)
_cell_length_c 19.0997(10)
_cell_measurement_temperature 141(2)
_cell_volume 3260.7(3)
_computing_cell_refinement 'SAINT+, v. 7.06 (Bruker AXS, 2001)'
_computing_data_collection 'APEX II, v. 1.08 (Bruker AXS, 2003)'
_computing_data_reduction 'SAINT+, v. 7.06 (Bruker AXS, 2001)'
_computing_molecular_graphics 'SHELXTL, v. 6.10, (Bruker AXS, 2000)'
_computing_publication_material 'SHELXTL, v. 6.10, (Bruker AXS, 2000)'
_computing_structure_refinement 'SHELXL-97 (Sheldrick, 1997)'
_computing_structure_solution 'SHELXS-97 (Sheldrick, 1990)'
_diffrn_ambient_temperature 141(2)
_diffrn_measured_fraction_theta_full 1.000
_diffrn_measured_fraction_theta_max 0.935
_diffrn_measurement_device_type 'Bruker D8 with APEXII CCD'
_diffrn_measurement_method '\w scans'
_diffrn_radiation_monochromator graphite
_diffrn_radiation_source 'fine-focus sealed tube'
_diffrn_radiation_type MoK\a
_diffrn_radiation_wavelength 0.71073
_diffrn_reflns_av_R_equivalents 0.0582
_diffrn_reflns_av_sigmaI/netI 0.0467
_diffrn_reflns_limit_h_max 15
_diffrn_reflns_limit_h_min -15
_diffrn_reflns_limit_k_max 20
_diffrn_reflns_limit_k_min -20
_diffrn_reflns_limit_l_max 25
_diffrn_reflns_limit_l_min -24
_diffrn_reflns_number 38907
_diffrn_reflns_theta_full 25.00
_diffrn_reflns_theta_max 28.97
_diffrn_reflns_theta_min 1.72
_diffrn_standards_decay_% 0
_diffrn_standards_interval_count 0
_diffrn_standards_interval_time 0
_diffrn_standards_number 0
_exptl_absorpt_coefficient_mu 1.914
_exptl_absorpt_correction_T_max 0.8938
_exptl_absorpt_correction_T_min 0.8619
_exptl_absorpt_correction_type multi-scan
_exptl_absorpt_process_details 'SADABS 2.03 (Sheldrick, 2001)'
_exptl_crystal_colour dark
_exptl_crystal_density_diffrn 1.628
_exptl_crystal_density_method 'not measured'
_exptl_crystal_description block
_exptl_crystal_F_000 1612
_exptl_crystal_size_max 0.08
_exptl_crystal_size_mid 0.06
_exptl_crystal_size_min 0.06
_refine_diff_density_max 0.882
_refine_diff_density_min -0.725
_refine_diff_density_rms 0.125
_refine_ls_extinction_method none
_refine_ls_goodness_of_fit_ref 1.302
_refine_ls_hydrogen_treatment constr
_refine_ls_matrix_type full
_refine_ls_number_parameters 415
_refine_ls_number_reflns 8093
_refine_ls_number_restraints 0
_refine_ls_restrained_S_all 1.302
_refine_ls_R_factor_all 0.0464
_refine_ls_R_factor_gt 0.0345
_refine_ls_shift/su_max 0.002
_refine_ls_shift/su_mean 0.000
_refine_ls_structure_factor_coef Fsqd
_refine_ls_weighting_details 'calc w=1/[\s^2^(Fo^2^)+(0.0365P)^2^+0.0000P] where P=(Fo^2^+2Fc^2^)/3'
_refine_ls_weighting_scheme calc
_refine_ls_wR_factor_gt 0.0894
_refine_ls_wR_factor_ref 0.0948
_reflns_number_gt 6638
_reflns_number_total 8093
_reflns_threshold_expression >2sigma(I)
_cod_data_source_file ic8001465-file003_2.cif
_cod_data_source_block apx326
_cod_original_sg_symbol_H-M 'P 21/c'
_cod_database_code 4305276

loop_
_symmetry_equiv_pos_as_xyz
'x, y, z'
'-x, y+1/2, -z+1/2'
'-x, -y, -z'
'x, -y-1/2, z-1/2'

loop_
_atom_site_label
_atom_site_type_symbol
_atom_site_fract_x
_atom_site_fract_y
_atom_site_fract_z
_atom_site_U_iso_or_equiv
_atom_site_adp_type
_atom_site_occupancy
_atom_site_symmetry_multiplicity
_atom_site_calc_flag
_atom_site_refinement_flags
_atom_site_disorder_assembly
_atom_site_disorder_group
Sm1 Sm 0.234458(14) 0.688527(10) 0.152634(8) 0.01126(6) Uani 1 1 d . . .
P1 P 0.71551(8) 0.68637(6) 0.46948(5) 0.01699(19) Uani 1 1 d . . .
N1 N 0.0371(2) 0.70288(17) 0.20086(14) 0.0140(6) Uani 1 1 d . . .
N2 N 0.2221(2) 0.62308(18) 0.27496(14) 0.0157(6) Uani 1 1 d . . .
N3 N 0.4199(2) 0.61537(19) 0.20826(15) 0.0177(6) Uani 1 1 d . . .
F1 F 0.6468(2) 0.60938(15) 0.50596(13) 0.0389(6) Uani 1 1 d . . .
F2 F 0.6728(2) 0.75745(16) 0.52335(13) 0.0432(7) Uani 1 1 d . . .
F3 F 0.8312(2) 0.66644(16) 0.52230(13) 0.0412(6) Uani 1 1 d . . .
F4 F 0.7862(2) 0.76173(15) 0.43323(12) 0.0346(6) Uani 1 1 d . . .
F5 F 0.7595(2) 0.61453(15) 0.41637(12) 0.0367(6) Uani 1 1 d . . .
F6 F 0.6006(2) 0.70549(16) 0.41765(15) 0.0463(7) Uani 1 1 d . . .
C1 C 0.3273(3) 0.8456(2) 0.10931(17) 0.0139(7) Uani 1 1 d . . .
C2 C 0.4006(3) 0.8238(2) 0.17147(18) 0.0153(7) Uani 1 1 d . . .
C3 C 0.3320(3) 0.8295(2) 0.22898(18) 0.0191(7) Uani 1 1 d . . .
C4 C 0.2168(3) 0.8587(2) 0.20286(19) 0.0186(7) Uani 1 1 d . . .
C5 C 0.2135(3) 0.8676(2) 0.12917(18) 0.0157(7) Uani 1 1 d . . .
C6 C 0.3671(3) 0.8591(2) 0.03743(18) 0.0235(8) Uani 1 1 d . . .
H6A H 0.3000 0.8732 0.0046 0.035 Uiso 1 1 calc R . .
H6B H 0.4038 0.8059 0.0227 0.035 Uiso 1 1 calc R . .
H6C H 0.4231 0.9069 0.0390 0.035 Uiso 1 1 calc R . .
C7 C 0.5328(3) 0.8155(2) 0.1782(2) 0.0250(8) Uani 1 1 d . . .
H7A H 0.5597 0.8135 0.1322 0.037 Uiso 1 1 calc R . .
H7B H 0.5559 0.7622 0.2033 0.037 Uiso 1 1 calc R . .
H7C H 0.5674 0.8656 0.2035 0.037 Uiso 1 1 calc R . .
C8 C 0.3777(4) 0.8188(3) 0.3054(2) 0.0320(10) Uani 1 1 d . . .
H8A H 0.3133 0.8249 0.3340 0.048 Uiso 1 1 calc R . .
H8B H 0.4361 0.8635 0.3183 0.048 Uiso 1 1 calc R . .
H8C H 0.4128 0.7614 0.3127 0.048 Uiso 1 1 calc R . .
C9 C 0.1243(3) 0.8904(3) 0.2484(2) 0.0300(9) Uani 1 1 d . . .
H9A H 0.1483 0.8755 0.2966 0.045 Uiso 1 1 calc R . .
H9B H 0.0500 0.8625 0.2336 0.045 Uiso 1 1 calc R . .
H9C H 0.1160 0.9534 0.2440 0.045 Uiso 1 1 calc R . .
C10 C 0.1143(3) 0.9060(2) 0.0799(2) 0.0243(8) Uani 1 1 d . . .
H10A H 0.1357 0.9045 0.0326 0.036 Uiso 1 1 calc R . .
H10B H 0.1003 0.9661 0.0930 0.036 Uiso 1 1 calc R . .
H10C H 0.0437 0.8718 0.0827 0.036 Uiso 1 1 calc R . .
C11 C 0.0757(3) 0.5883(2) 0.06677(17) 0.0164(7) Uani 1 1 d . . .
C12 C 0.1494(3) 0.5273(2) 0.10636(17) 0.0169(7) Uani 1 1 d . . .
C13 C 0.2640(3) 0.5318(2) 0.08271(18) 0.0179(7) Uani 1 1 d . . .
C14 C 0.2628(3) 0.5993(2) 0.03159(17) 0.0183(7) Uani 1 1 d . . .
C15 C 0.1462(3) 0.6344(2) 0.02184(17) 0.0187(7) Uani 1 1 d . . .
C16 C -0.0574(3) 0.5890(3) 0.0635(2) 0.0254(8) Uani 1 1 d . . .
H16A H -0.0823 0.5523 0.1002 0.038 Uiso 1 1 calc R . .
H16B H -0.0905 0.5669 0.0186 0.038 Uiso 1 1 calc R . .
H16C H -0.0844 0.6485 0.0695 0.038 Uiso 1 1 calc R . .
C17 C 0.1115(3) 0.4600(2) 0.1574(2) 0.0268(9) Uani 1 1 d . . .
H17A H 0.1793 0.4270 0.1770 0.040 Uiso 1 1 calc R . .
H17B H 0.0549 0.4204 0.1333 0.040 Uiso 1 1 calc R . .
H17C H 0.0761 0.4896 0.1945 0.040 Uiso 1 1 calc R . .
C18 C 0.3603(3) 0.4637(2) 0.1003(2) 0.0280(9) Uani 1 1 d . . .
H18A H 0.3383 0.4257 0.1371 0.042 Uiso 1 1 calc R . .
H18B H 0.4332 0.4932 0.1158 0.042 Uiso 1 1 calc R . .
H18C H 0.3704 0.4290 0.0593 0.042 Uiso 1 1 calc R . .
C19 C 0.3617(4) 0.6180(3) -0.0137(2) 0.0310(9) Uani 1 1 d . . .
H19A H 0.3401 0.6672 -0.0442 0.047 Uiso 1 1 calc R . .
H19B H 0.3749 0.5668 -0.0416 0.047 Uiso 1 1 calc R . .
H19C H 0.4328 0.6320 0.0158 0.047 Uiso 1 1 calc R . .
C20 C 0.1016(4) 0.6985(2) -0.0358(2) 0.0279(9) Uani 1 1 d . . .
H20A H 0.1673 0.7205 -0.0586 0.042 Uiso 1 1 calc R . .
H20B H 0.0621 0.7470 -0.0157 0.042 Uiso 1 1 calc R . .
H20C H 0.0473 0.6686 -0.0697 0.042 Uiso 1 1 calc R . .
C21 C -0.0506(3) 0.7484(2) 0.16480(18) 0.0178(7) Uani 1 1 d . . .
H21 H -0.0408 0.7655 0.1190 0.021 Uiso 1 1 calc R . .
C22 C -0.1548(3) 0.7715(2) 0.19204(19) 0.0217(8) Uani 1 1 d . . .
H22 H -0.2130 0.8037 0.1654 0.026 Uiso 1 1 calc R . .
C23 C -0.1698(3) 0.7454(2) 0.2595(2) 0.0239(8) Uani 1 1 d . . .
H23 H -0.2382 0.7608 0.2797 0.029 Uiso 1 1 calc R . .
C24 C -0.0812(3) 0.6957(2) 0.2975(2) 0.0223(8) Uani 1 1 d . . .
H24 H -0.0904 0.6764 0.3429 0.027 Uiso 1 1 calc R . .
C25 C 0.0206(3) 0.6756(2) 0.26639(18) 0.0157(7) Uani 1 1 d . . .
C26 C 0.1187(3) 0.6230(2) 0.30388(17) 0.0162(7) Uani 1 1 d . . .
C27 C 0.1028(3) 0.5765(2) 0.36475(18) 0.0217(8) Uani 1 1 d . . .
H27 H 0.0304 0.5774 0.3836 0.026 Uiso 1 1 calc R . .
C28 C 0.1976(4) 0.5285(2) 0.39697(18) 0.0255(8) Uani 1 1 d . . .
H28 H 0.1887 0.4953 0.4371 0.031 Uiso 1 1 calc R . .
C29 C 0.3045(4) 0.5305(2) 0.36918(18) 0.0243(8) Uani 1 1 d . . .
H29 H 0.3692 0.5000 0.3911 0.029 Uiso 1 1 calc R . .
C30 C 0.3152(3) 0.5785(2) 0.30802(17) 0.0173(7) Uani 1 1 d . . .
C31 C 0.4265(3) 0.5813(2) 0.27423(18) 0.0182(7) Uani 1 1 d . . .
C32 C 0.5331(3) 0.5495(2) 0.3079(2) 0.0241(8) Uani 1 1 d . . .
H32 H 0.5371 0.5288 0.3539 0.029 Uiso 1 1 calc R . .
C33 C 0.6327(3) 0.5493(2) 0.2718(2) 0.0290(9) Uani 1 1 d . . .
H33 H 0.7042 0.5282 0.2936 0.035 Uiso 1 1 calc R . .
C34 C 0.6260(3) 0.5801(2) 0.2037(2) 0.0258(9) Uani 1 1 d . . .
H34 H 0.6915 0.5789 0.1782 0.031 Uiso 1 1 calc R . .
C35 C 0.5174(3) 0.6135(2) 0.17436(19) 0.0212(8) Uani 1 1 d . . .
H35 H 0.5125 0.6355 0.1287 0.025 Uiso 1 1 calc R . .

loop_
_atom_site_aniso_label
_atom_site_aniso_U_11
_atom_site_aniso_U_22
_atom_site_aniso_U_33
_atom_site_aniso_U_23
_atom_site_aniso_U_13
_atom_site_aniso_U_12
Sm1 0.00988(9) 0.01315(10) 0.01083(9) -0.00076(6) 0.00151(6) -0.00009(6)
P1 0.0169(4) 0.0177(4) 0.0166(4) 0.0026(3) 0.0026(4) -0.0004(3)
N1 0.0138(14) 0.0147(14) 0.0139(14) -0.0021(11) 0.0038(11) -0.0020(11)
N2 0.0174(14) 0.0154(14) 0.0140(14) -0.0027(11) -0.0004(11) -0.0015(11)
N3 0.0158(15) 0.0187(15) 0.0186(15) -0.0032(12) 0.0021(12) 0.0015(12)
F1 0.0277(13) 0.0297(13) 0.0619(17) 0.0178(12) 0.0163(12) -0.0002(10)
F2 0.0591(18) 0.0349(14) 0.0399(15) -0.0066(11) 0.0255(13) 0.0089(12)
F3 0.0334(14) 0.0423(15) 0.0429(15) 0.0059(12) -0.0202(12) -0.0003(11)
F4 0.0375(14) 0.0242(12) 0.0453(15) 0.0080(11) 0.0192(12) -0.0038(10)
F5 0.0467(15) 0.0288(13) 0.0366(14) -0.0079(11) 0.0137(11) 0.0019(11)
F6 0.0345(15) 0.0384(15) 0.0601(19) 0.0070(13) -0.0235(13) 0.0037(11)
C1 0.0121(16) 0.0127(16) 0.0173(17) 0.0017(13) 0.0029(13) -0.0013(13)
C2 0.0113(16) 0.0146(17) 0.0199(17) 0.0021(13) 0.0012(13) -0.0023(13)
C3 0.0235(19) 0.0178(18) 0.0158(17) -0.0031(14) 0.0007(14) -0.0074(14)
C4 0.0163(17) 0.0144(17) 0.0263(19) -0.0080(14) 0.0083(14) -0.0047(14)
C5 0.0133(16) 0.0088(15) 0.0250(18) -0.0007(13) 0.0017(13) -0.0033(12)
C6 0.0225(19) 0.026(2) 0.0217(19) 0.0029(16) 0.0030(15) -0.0091(16)
C7 0.0129(18) 0.0209(19) 0.040(2) 0.0037(16) -0.0032(16) -0.0030(14)
C8 0.044(3) 0.034(2) 0.0173(19) 0.0005(16) 0.0025(18) -0.0207(19)
C9 0.029(2) 0.024(2) 0.040(2) -0.0184(18) 0.0209(18) -0.0120(17)
C10 0.0155(18) 0.0168(18) 0.039(2) 0.0046(16) -0.0026(16) -0.0004(14)
C11 0.0143(16) 0.0181(17) 0.0166(17) -0.0092(13) 0.0006(13) 0.0000(13)
C12 0.0182(17) 0.0151(17) 0.0174(17) -0.0014(13) 0.0018(13) -0.0033(13)
C13 0.0173(17) 0.0167(17) 0.0192(18) -0.0074(14) -0.0005(14) 0.0029(14)
C14 0.0187(18) 0.0226(18) 0.0141(17) -0.0071(14) 0.0039(14) -0.0020(14)
C15 0.0226(18) 0.0194(18) 0.0134(16) -0.0065(14) -0.0013(14) -0.0003(15)
C16 0.0151(18) 0.030(2) 0.030(2) -0.0144(17) -0.0007(15) -0.0026(15)
C17 0.032(2) 0.0216(19) 0.027(2) 0.0004(16) 0.0015(16) -0.0093(16)
C18 0.023(2) 0.0172(19) 0.043(2) -0.0107(17) -0.0027(17) 0.0054(15)
C19 0.031(2) 0.040(2) 0.024(2) -0.0032(18) 0.0134(17) -0.0056(19)
C20 0.037(2) 0.026(2) 0.0187(19) 0.0035(15) -0.0075(17) -0.0054(17)
C21 0.0163(17) 0.0180(17) 0.0184(17) -0.0014(14) -0.0008(14) -0.0026(14)
C22 0.0120(17) 0.0253(19) 0.027(2) -0.0052(16) 0.0003(14) -0.0036(15)
C23 0.0123(17) 0.030(2) 0.030(2) -0.0108(17) 0.0062(15) -0.0033(15)
C24 0.0189(19) 0.031(2) 0.0185(18) -0.0028(15) 0.0072(14) -0.0066(15)
C25 0.0174(17) 0.0141(17) 0.0159(17) -0.0041(13) 0.0035(13) -0.0059(13)
C26 0.0211(18) 0.0141(16) 0.0138(16) -0.0029(13) 0.0037(13) -0.0038(14)
C27 0.030(2) 0.0200(18) 0.0157(17) -0.0024(14) 0.0063(15) -0.0052(16)
C28 0.046(2) 0.0157(18) 0.0149(18) 0.0043(14) 0.0042(16) 0.0004(17)
C29 0.037(2) 0.0171(18) 0.0182(18) -0.0018(14) -0.0009(16) 0.0046(16)
C30 0.0200(18) 0.0155(17) 0.0153(17) -0.0033(13) -0.0029(13) 0.0009(14)
C31 0.0176(17) 0.0148(17) 0.0209(18) -0.0024(14) -0.0043(14) -0.0012(13)
C32 0.026(2) 0.0167(18) 0.027(2) -0.0025(15) -0.0068(16) 0.0054(15)
C33 0.022(2) 0.0185(19) 0.044(2) -0.0078(17) -0.0109(17) 0.0052(15)
C34 0.0151(18) 0.0199(19) 0.041(2) -0.0116(17) -0.0041(16) 0.0017(14)
C35 0.0154(17) 0.0228(19) 0.0252(19) -0.0044(15) 0.0006(14) 0.0019(14)

loop_
_atom_type_symbol
_atom_type_description
_atom_type_scat_dispersion_real
_atom_type_scat_dispersion_imag
_atom_type_scat_source
C C 0.0033 0.0016 'International Tables Vol C Tables 4.2.6.8 and 6.1.1.4'
H H 0.0000 0.0000 'International Tables Vol C Tables 4.2.6.8 and 6.1.1.4'
N N 0.0061 0.0033 'International Tables Vol C Tables 4.2.6.8 and 6.1.1.4'
F F 0.0171 0.0103 'International Tables Vol C Tables 4.2.6.8 and 6.1.1.4'
P P 0.1023 0.0942 'International Tables Vol C Tables 4.2.6.8 and 6.1.1.4'
Sm Sm -0.1638 3.4418 'International Tables Vol C Tables 4.2.6.8 and 6.1.1.4'

loop_
_geom_angle_atom_site_label_1
_geom_angle_atom_site_label_2
_geom_angle_atom_site_label_3
_geom_angle
_geom_angle_site_symmetry_1
_geom_angle_site_symmetry_3
_geom_angle_publ_flag
N3 Sm1 N1 128.41(9) . . ?
N3 Sm1 N2 64.25(9) . . ?
N1 Sm1 N2 64.17(9) . . ?
N3 Sm1 C14 88.54(10) . . ?
N1 Sm1 C14 122.67(9) . . ?
N2 Sm1 C14 127.37(10) . . ?
N3 Sm1 C15 118.00(10) . . ?
N1 Sm1 C15 95.97(10) . . ?
N2 Sm1 C15 132.38(10) . . ?
C14 Sm1 C15 30.24(10) . . ?
N3 Sm1 C12 89.85(10) . . ?
N1 Sm1 C12 84.09(9) . . ?
N2 Sm1 C12 84.25(9) . . ?
C14 Sm1 C12 49.67(10) . . ?
C15 Sm1 C12 49.51(10) . . ?
N3 Sm1 C5 123.79(9) . . ?
N1 Sm1 C5 84.81(9) . . ?
N2 Sm1 C5 121.22(9) . . ?
C14 Sm1 C5 111.39(10) . . ?
C15 Sm1 C5 97.39(10) . . ?
C12 Sm1 C5 143.40(10) . . ?
N3 Sm1 C3 80.94(10) . . ?
N1 Sm1 C3 93.69(10) . . ?
N2 Sm1 C3 82.65(9) . . ?
C14 Sm1 C3 139.26(10) . . ?
C15 Sm1 C3 144.11(10) . . ?
C12 Sm1 C3 166.32(10) . . ?
C5 Sm1 C3 49.24(10) . . ?
N3 Sm1 C4 110.51(10) . . ?
N1 Sm1 C4 72.14(9) . . ?
N2 Sm1 C4 91.73(10) . . ?
C14 Sm1 C4 140.87(11) . . ?
C15 Sm1 C4 124.49(11) . . ?
C12 Sm1 C4 155.12(10) . . ?
C5 Sm1 C4 29.67(10) . . ?
C3 Sm1 C4 29.90(10) . . ?
N3 Sm1 C13 71.86(9) . . ?
N1 Sm1 C13 114.11(9) . . ?
N2 Sm1 C13 97.54(9) . . ?
C14 Sm1 C13 29.83(10) . . ?
C15 Sm1 C13 49.35(10) . . ?
C12 Sm1 C13 30.02(10) . . ?
C5 Sm1 C13 141.22(10) . . ?
C3 Sm1 C13 149.35(11) . . ?
C4 Sm1 C13 170.44(10) . . ?
N3 Sm1 C1 100.14(9) . . ?
N1 Sm1 C1 114.65(9) . . ?
N2 Sm1 C1 131.77(9) . . ?
C14 Sm1 C1 95.15(10) . . ?
C15 Sm1 C1 95.70(10) . . ?
C12 Sm1 C1 143.43(10) . . ?
C5 Sm1 C1 29.92(9) . . ?
C3 Sm1 C1 49.21(10) . . ?
C4 Sm1 C1 49.13(10) . . ?
C13 Sm1 C1 121.67(10) . . ?
N3 Sm1 C11 118.48(10) . . ?
N1 Sm1 C11 73.33(9) . . ?
N2 Sm1 C11 103.70(9) . . ?
C14 Sm1 C11 49.53(10) . . ?
C15 Sm1 C11 29.93(10) . . ?
C12 Sm1 C11 29.76(10) . . ?
C5 Sm1 C11 113.76(10) . . ?
C3 Sm1 C11 160.52(10) . . ?
C4 Sm1 C11 130.65(10) . . ?
C13 Sm1 C11 49.12(10) . . ?
C1 Sm1 C11 122.69(10) . . ?
F6 P1 F4 90.99(14) . . ?
F6 P1 F2 89.72(15) . . ?
F4 P1 F2 89.92(13) . . ?
F6 P1 F3 179.52(16) . . ?
F4 P1 F3 89.49(14) . . ?
F2 P1 F3 90.22(15) . . ?
F6 P1 F1 89.89(14) . . ?
F4 P1 F1 178.83(14) . . ?
F2 P1 F1 90.87(14) . . ?
F3 P1 F1 89.63(13) . . ?
F6 P1 F5 91.05(14) . . ?
F4 P1 F5 90.34(13) . . ?
F2 P1 F5 179.18(15) . . ?
F3 P1 F5 89.01(14) . . ?
F1 P1 F5 88.86(13) . . ?
C21 N1 C25 117.9(3) . . ?
C21 N1 Sm1 119.9(2) . . ?
C25 N1 Sm1 121.7(2) . . ?
C26 N2 C30 118.7(3) . . ?
C26 N2 Sm1 120.5(2) . . ?
C30 N2 Sm1 120.4(2) . . ?
C35 N3 C31 118.1(3) . . ?
C35 N3 Sm1 120.2(2) . . ?
C31 N3 Sm1 121.6(2) . . ?
C2 C1 C5 107.6(3) . . ?
C2 C1 C6 126.2(3) . . ?
C5 C1 C6 125.3(3) . . ?
C2 C1 Sm1 76.00(18) . . ?
C5 C1 Sm1 74.69(18) . . ?
C6 C1 Sm1 123.4(2) . . ?
C3 C2 C1 108.3(3) . . ?
C3 C2 C7 124.4(3) . . ?
C1 C2 C7 126.1(3) . . ?
C3 C2 Sm1 74.05(18) . . ?
C1 C2 Sm1 74.34(18) . . ?
C7 C2 Sm1 127.6(2) . . ?
C2 C3 C4 107.9(3) . . ?
C2 C3 C8 125.7(3) . . ?
C4 C3 C8 125.9(3) . . ?
C2 C3 Sm1 76.36(19) . . ?
C4 C3 Sm1 75.39(19) . . ?
C8 C3 Sm1 120.7(2) . . ?
C5 C4 C3 108.0(3) . . ?
C5 C4 C9 126.6(3) . . ?
C3 C4 C9 124.4(3) . . ?
C5 C4 Sm1 74.80(18) . . ?
C3 C4 Sm1 74.71(19) . . ?
C9 C4 Sm1 125.2(2) . . ?
C4 C5 C1 108.2(3) . . ?
C4 C5 C10 127.0(3) . . ?
C1 C5 C10 124.3(3) . . ?
C4 C5 Sm1 75.53(19) . . ?
C1 C5 Sm1 75.39(18) . . ?
C10 C5 Sm1 121.8(2) . . ?
C12 C11 C15 107.7(3) . . ?
C12 C11 C16 124.4(3) . . ?
C15 C11 C16 126.8(3) . . ?
C12 C11 Sm1 74.03(18) . . ?
C15 C11 Sm1 73.38(18) . . ?
C16 C11 Sm1 127.7(2) . . ?
C11 C12 C13 108.1(3) . . ?
C11 C12 C17 126.6(3) . . ?
C13 C12 C17 124.8(3) . . ?
C11 C12 Sm1 76.21(19) . . ?
C13 C12 Sm1 75.84(18) . . ?
C17 C12 Sm1 120.6(2) . . ?
C14 C13 C12 108.0(3) . . ?
C14 C13 C18 127.0(3) . . ?
C12 C13 C18 124.0(3) . . ?
C14 C13 Sm1 73.79(19) . . ?
C12 C13 Sm1 74.14(18) . . ?
C18 C13 Sm1 126.7(2) . . ?
C15 C14 C13 107.7(3) . . ?
C15 C14 C19 126.2(3) . . ?
C13 C14 C19 125.1(3) . . ?
C15 C14 Sm1 74.75(18) . . ?
C13 C14 Sm1 76.38(19) . . ?
C19 C14 Sm1 123.5(2) . . ?
C11 C15 C14 108.3(3) . . ?
C11 C15 C20 126.0(3) . . ?
C14 C15 C20 124.9(3) . . ?
C11 C15 Sm1 76.69(19) . . ?
C14 C15 Sm1 75.01(18) . . ?
C20 C15 Sm1 122.7(2) . . ?
N1 C21 C22 123.6(3) . . ?
C23 C22 C21 118.2(3) . . ?
C22 C23 C24 119.2(3) . . ?
C25 C24 C23 118.9(3) . . ?
N1 C25 C24 122.1(3) . . ?
N1 C25 C26 116.2(3) . . ?
C24 C25 C26 121.7(3) . . ?
N2 C26 C27 122.6(3) . . ?
N2 C26 C25 116.2(3) . . ?
C27 C26 C25 121.2(3) . . ?
C26 C27 C28 118.4(3) . . ?
C29 C28 C27 119.5(3) . . ?
C28 C29 C30 119.5(3) . . ?
N2 C30 C29 121.3(3) . . ?
N2 C30 C31 116.4(3) . . ?
C29 C30 C31 122.2(3) . . ?
N3 C31 C32 121.4(3) . . ?
N3 C31 C30 116.6(3) . . ?
C32 C31 C30 122.0(3) . . ?
C33 C32 C31 119.0(4) . . ?
C34 C33 C32 120.1(3) . . ?
C33 C34 C35 117.6(4) . . ?
N3 C35 C34 123.6(4) . . ?

loop_
_geom_bond_atom_site_label_1
_geom_bond_atom_site_label_2
_geom_bond_distance
_geom_bond_site_symmetry_2
_geom_bond_publ_flag
Sm1 N3 2.515(3) . ?
Sm1 N1 2.517(3) . ?
Sm1 N2 2.554(3) . ?
Sm1 C14 2.724(3) . ?
Sm1 C15 2.720(3) . ?
Sm1 C12 2.735(3) . ?
Sm1 C5 2.750(3) . ?
Sm1 C3 2.751(3) . ?
Sm1 C4 2.759(3) . ?
Sm1 C13 2.757(3) . ?
Sm1 C1 2.759(3) . ?
Sm1 C11 2.763(3) . ?
P1 F6 1.581(2) . ?
P1 F4 1.592(2) . ?
P1 F2 1.597(2) . ?
P1 F3 1.601(2) . ?
P1 F1 1.600(2) . ?
P1 F5 1.600(2) . ?
N1 C21 1.341(4) . ?
N1 C25 1.349(4) . ?
N2 C26 1.347(4) . ?
N2 C30 1.354(4) . ?
N3 C35 1.339(4) . ?
N3 C31 1.357(4) . ?
C1 C2 1.418(5) . ?
C1 C5 1.422(4) . ?
C1 C6 1.503(5) . ?
C2 C3 1.413(5) . ?
C2 C7 1.498(5) . ?
C3 C4 1.421(5) . ?
C3 C8 1.507(5) . ?
C4 C5 1.411(5) . ?
C4 C9 1.509(5) . ?
C5 C10 1.509(5) . ?
C11 C12 1.412(5) . ?
C11 C15 1.416(5) . ?
C11 C16 1.506(5) . ?
C12 C13 1.422(5) . ?
C12 C17 1.502(5) . ?
C13 C14 1.411(5) . ?
C13 C18 1.514(5) . ?
C14 C15 1.420(5) . ?
C14 C19 1.513(5) . ?
C15 C20 1.514(5) . ?
C21 C22 1.385(5) . ?
C22 C23 1.375(5) . ?
C23 C24 1.399(5) . ?
C24 C25 1.387(5) . ?
C25 C26 1.491(5) . ?
C26 C27 1.386(5) . ?
C27 C28 1.388(5) . ?
C28 C29 1.374(5) . ?
C29 C30 1.391(5) . ?
C30 C31 1.478(5) . ?
C31 C32 1.396(5) . ?
C32 C33 1.382(5) . ?
C33 C34 1.376(5) . ?
C34 C35 1.395(5) . ?
